data_4502417
loop_
_publ_author_name
'Paul, Avijit Kumar'
'Natarajan, Srinivasan'

_publ_section_title
;
 Amine-Templated Aluminoborates Exhibiting Graphite and Diamond Nets
;
_journal_issue 2
_journal_name_full 'Crystal Growth &amp; Design'
_journal_page_first 765
_journal_paper_doi 10.1021/cg901161z
_journal_volume 10
_journal_year 2010
_chemical_formula_sum 'C5 H19 Al B5 N3 O11'
_chemical_formula_weight 378.25
_chemical_name_common &#x0091;Aluminium-Borate&#x0092;
_chemical_name_systematic
;
 ?
;
_space_group_IT_number 4
_symmetry_cell_setting monoclinic
_symmetry_space_group_name_Hall 'P 2yb'
_symmetry_space_group_name_H-M 'P 1 21 1'
_atom_sites_solution_hydrogens geom
_atom_sites_solution_primary direct
_atom_sites_solution_secondary difmap
_cell_angle_alpha 90.00
_cell_angle_beta 109.686(7)
_cell_angle_gamma 90.00
_cell_formula_units_Z 2
_cell_length_a 8.9210(5)
_cell_length_b 10.0784(4)
_cell_length_c 8.9621(7)
_cell_measurement_reflns_used 2598
_cell_measurement_temperature 293(2)
_cell_measurement_theta_max 26.00
_cell_measurement_theta_min 3.15
_cell_volume 758.68(9)
_computing_cell_refinement 'SAINT (Bruker, 2000)'
_computing_data_collection 'SMART (Bruker, 2000)'
_computing_data_reduction SAINT
_computing_molecular_graphics 'Ortep-3 for windows (Farrugia, 1999) and CAMERON (Watkin et al., 1993)'
_computing_publication_material 'PLATON (Spek, 2003)'
_computing_structure_refinement 'SHELXL-97 (Sheldrick, 1997)'
_computing_structure_solution 'SIR92 (Altomare et al., 1993)'
_diffrn_ambient_temperature 293(2)
_diffrn_measured_fraction_theta_full 0.952
_diffrn_measured_fraction_theta_max 0.952
_diffrn_measurement_device_type 'Bruker SMART CCD area detector'
_diffrn_measurement_method '\f and \w scans'
_diffrn_radiation_monochromator graphite
_diffrn_radiation_source 'fine-focus sealed tube'
_diffrn_radiation_type MoK\a
_diffrn_radiation_wavelength 0.71073
_diffrn_reflns_av_R_equivalents 0.0221
_diffrn_reflns_av_sigmaI/netI 0.0313
_diffrn_reflns_limit_h_max 11
_diffrn_reflns_limit_h_min -11
_diffrn_reflns_limit_k_max 12
_diffrn_reflns_limit_k_min -12
_diffrn_reflns_limit_l_max 10
_diffrn_reflns_limit_l_min -11
_diffrn_reflns_number 4852
_diffrn_reflns_theta_full 26.00
_diffrn_reflns_theta_max 26.00
_diffrn_reflns_theta_min 3.15
_exptl_absorpt_coefficient_mu 0.197
_exptl_absorpt_correction_T_max 0.9768
_exptl_absorpt_correction_T_min 0.9711
_exptl_absorpt_correction_type multi-scan
_exptl_absorpt_process_details '(SADABS; Sheldrick, 1996)'
_exptl_crystal_colour colorless
_exptl_crystal_density_diffrn 1.647
_exptl_crystal_density_method 'not measured'
_exptl_crystal_description Octahedral
_exptl_crystal_F_000 388
_exptl_crystal_size_max 0.15
_exptl_crystal_size_mid 0.12
_exptl_crystal_size_min 0.12
_refine_diff_density_max 0.404
_refine_diff_density_min -0.447
_refine_diff_density_rms 0.085
_refine_ls_abs_structure_details 'Flack H D (1983), Acta Cryst. A39, 876-881'
_refine_ls_abs_structure_Flack 0.36(17)
_refine_ls_extinction_method none
_refine_ls_goodness_of_fit_ref 1.052
_refine_ls_hydrogen_treatment mixed
_refine_ls_matrix_type full
_refine_ls_number_parameters 282
_refine_ls_number_reflns 2598
_refine_ls_number_restraints 1
_refine_ls_restrained_S_all 1.052
_refine_ls_R_factor_all 0.0349
_refine_ls_R_factor_gt 0.0332
_refine_ls_shift/su_max 0.001
_refine_ls_shift/su_mean 0.000
_refine_ls_structure_factor_coef Fsqd
_refine_ls_weighting_details 'calc w=1/[\s^2^(Fo^2^)+(0.0565P)^2^+0.0000P] where P=(Fo^2^+2Fc^2^)/3'
_refine_ls_weighting_scheme calc
_refine_ls_wR_factor_gt 0.0822
_refine_ls_wR_factor_ref 0.0828
_reflns_number_gt 2483
_reflns_number_total 2598
_reflns_threshold_expression >2sigma(I)
_cod_data_source_file cg901161z_si_001.cif
_cod_data_source_block Compound(IV)
_cod_depositor_comments
;
The following automatic conversions were performed:

'_symmetry_cell_setting' value 'Monoclinic' changed to 'monoclinic'
according to /home/saulius/struct/CIF-dictionaries/cif_core.dic
dictionary named 'cif_core.dic' version 2.4.2 from 2011-04-26.

Automatic conversion script
Id: cif_fix_values 1715 2011-07-08 13:25:40Z adriana 
;
_cod_original_cell_volume 758.68(8)
_cod_original_sg_symbol_H-M P21
_cod_database_code 4502417

loop_
_symmetry_equiv_pos_as_xyz
'x, y, z'
'-x, y+1/2, -z'

loop_
_atom_site_label
_atom_site_type_symbol
_atom_site_fract_x
_atom_site_fract_y
_atom_site_fract_z
_atom_site_U_iso_or_equiv
_atom_site_adp_type
_atom_site_occupancy
_atom_site_symmetry_multiplicity
_atom_site_calc_flag
_atom_site_refinement_flags
Al1 Al 0.22244(7) 0.13024(6) 0.24241(8) 0.01240(16) Uani 1 1 d .
O1 O 0.1500(2) 0.23503(17) 0.0812(2) 0.0252(4) Uani 1 1 d .
O2 O 0.35759(19) 0.21588(18) 0.3977(2) 0.0249(4) Uani 1 1 d .
O3 O 0.3258(2) -0.00185(18) 0.1994(2) 0.0237(4) Uani 1 1 d .
O4 O 0.05946(19) 0.07624(17) 0.2909(2) 0.0220(4) Uani 1 1 d .
O5 O 0.2540(2) 0.26872(16) -0.1261(2) 0.0215(4) Uani 1 1 d .
O6 O 0.05852(19) 0.41485(16) -0.0920(2) 0.0199(4) Uani 1 1 d .
O7 O 0.1589(2) 0.45522(16) -0.3026(2) 0.0216(4) Uani 1 1 d .
O8 O 0.27424(18) 0.26654(16) 0.6169(2) 0.0205(4) Uani 1 1 d .
O9 O 0.43761(19) 0.41595(16) 0.8176(2) 0.0219(4) Uani 1 1 d .
O10 O 0.5080(2) 0.36446(18) 0.5911(2) 0.0226(4) Uani 1 1 d .
B1 B 0.1570(3) 0.3044(2) -0.0411(4) 0.0152(5) Uani 1 1 d .
B2 B 0.3762(3) 0.2813(3) 0.5330(3) 0.0156(5) Uani 1 1 d .
B3 B 0.5405(3) 0.4281(2) 0.7356(3) 0.0168(5) Uani 1 1 d .
B4 B 0.0510(3) 0.4832(3) -0.2294(3) 0.0161(5) Uani 1 1 d .
B5 B 0.2811(3) 0.3523(3) 0.7518(3) 0.0172(6) Uani 1 1 d .
N1 N 0.0276(3) 0.0707(2) 0.6079(3) 0.0242(5) Uani 1 1 d .
N2 N 0.3437(2) 0.0067(2) 0.8766(3) 0.0193(5) Uani 1 1 d .
N3 N 0.8445(2) 0.1503(3) 0.7982(3) 0.0335(6) Uani 1 1 d .
H7 H 0.9029 0.1370 0.7363 0.050 Uiso 1 1 calc R
H5 H 0.9032 0.1342 0.8986 0.050 Uiso 1 1 calc R
H6 H 0.8108 0.2340 0.7888 0.050 Uiso 1 1 calc R
C1 C 0.0939(3) -0.0641(3) 0.6556(3) 0.0266(6) Uani 1 1 d .
C2 C 0.1956(3) -0.0763(3) 0.8287(3) 0.0252(6) Uani 1 1 d .
C3 C 0.4564(3) -0.0174(3) 0.7887(4) 0.0254(6) Uani 1 1 d .
C4 C 0.5975(3) 0.0750(3) 0.8488(4) 0.0228(5) Uani 1 1 d .
C5 C 0.7069(3) 0.0607(3) 0.7504(4) 0.0256(6) Uani 1 1 d .
O100 O 0.3101(3) 0.6941(2) -0.3786(3) 0.0599(7) Uani 1 1 d .
H4B H 0.654(3) 0.064(3) 0.962(4) 0.024(7) Uiso 1 1 d .
H1 H -0.012(3) 0.097(3) 0.683(3) 0.019(7) Uiso 1 1 d .
H2A H 0.126(3) -0.042(3) 0.901(3) 0.025(8) Uiso 1 1 d .
H4 H 0.383(3) -0.010(3) 0.972(4) 0.023(8) Uiso 1 1 d .
H1B H 0.002(4) -0.120(3) 0.626(4) 0.040(9) Uiso 1 1 d .
H2B H 0.232(3) -0.164(3) 0.855(3) 0.017(7) Uiso 1 1 d .
H5B H 0.746(4) -0.024(4) 0.761(3) 0.036(9) Uiso 1 1 d .
H5A H 0.638(4) 0.086(4) 0.635(4) 0.046(9) Uiso 1 1 d .
H3B H 0.396(3) -0.005(3) 0.678(4) 0.023(7) Uiso 1 1 d .
H3 H 0.100(4) 0.125(4) 0.595(4) 0.050(10) Uiso 1 1 d .
H1A H 0.151(4) -0.096(3) 0.583(4) 0.039(9) Uiso 1 1 d .
H4A H 0.561(3) 0.163(3) 0.844(3) 0.021(7) Uiso 1 1 d .
H3A H 0.484(3) -0.100(3) 0.804(4) 0.024(7) Uiso 1 1 d .
H2 H -0.035(5) 0.073(5) 0.507(6) 0.076(15) Uiso 1 1 d .

loop_
_atom_site_aniso_label
_atom_site_aniso_U_11
_atom_site_aniso_U_22
_atom_site_aniso_U_33
_atom_site_aniso_U_23
_atom_site_aniso_U_13
_atom_site_aniso_U_12
Al1 0.0143(3) 0.0133(3) 0.0103(4) -0.0003(3) 0.0050(3) -0.0002(3)
O1 0.0280(9) 0.0267(9) 0.0228(11) 0.0084(8) 0.0109(8) 0.0051(8)
O2 0.0240(8) 0.0327(10) 0.0199(10) -0.0103(8) 0.0100(8) -0.0087(8)
O3 0.0238(8) 0.0235(8) 0.0198(11) -0.0026(8) 0.0020(8) 0.0111(8)
O4 0.0227(8) 0.0244(8) 0.0220(11) -0.0083(7) 0.0118(8) -0.0104(7)
O5 0.0217(8) 0.0204(8) 0.0253(11) 0.0058(7) 0.0115(8) 0.0078(7)
O6 0.0216(8) 0.0231(9) 0.0182(10) 0.0064(7) 0.0112(8) 0.0081(7)
O7 0.0227(8) 0.0253(9) 0.0216(10) 0.0099(7) 0.0137(8) 0.0097(7)
O8 0.0144(7) 0.0245(9) 0.0248(11) -0.0084(7) 0.0095(8) -0.0055(7)
O9 0.0202(8) 0.0266(9) 0.0199(11) -0.0090(7) 0.0082(8) -0.0050(7)
O10 0.0203(8) 0.0301(9) 0.0205(10) -0.0071(8) 0.0108(8) -0.0111(7)
B1 0.0125(11) 0.0157(12) 0.0149(15) -0.0009(10) 0.0011(11) 0.0008(10)
B2 0.0139(11) 0.0182(12) 0.0141(16) -0.0010(11) 0.0041(11) 0.0004(10)
B3 0.0192(12) 0.0130(11) 0.0158(15) 0.0002(10) 0.0028(12) -0.0009(10)
B4 0.0182(12) 0.0172(11) 0.0138(15) 0.0000(11) 0.0065(11) 0.0003(10)
B5 0.0157(12) 0.0181(13) 0.0201(17) -0.0029(11) 0.0092(12) 0.0015(11)
N1 0.0217(11) 0.0329(12) 0.0182(14) -0.0008(10) 0.0070(11) 0.0006(10)
N2 0.0197(10) 0.0233(10) 0.0137(14) 0.0006(9) 0.0039(10) -0.0018(9)
N3 0.0248(11) 0.0420(14) 0.0390(15) -0.0048(12) 0.0174(11) -0.0044(11)
C1 0.0224(12) 0.0296(13) 0.0248(17) -0.0072(12) 0.0041(12) -0.0035(12)
C2 0.0248(13) 0.0258(14) 0.0250(16) 0.0027(12) 0.0085(12) -0.0043(12)
C3 0.0239(13) 0.0280(13) 0.0258(18) -0.0035(13) 0.0102(13) 0.0015(12)
C4 0.0202(12) 0.0250(12) 0.0227(17) 0.0003(11) 0.0065(12) 0.0006(11)
C5 0.0251(13) 0.0252(14) 0.0283(18) -0.0015(12) 0.0114(13) -0.0015(11)
O100 0.0555(14) 0.0436(13) 0.089(2) 0.0020(14) 0.0348(15) 0.0029(13)

loop_
_atom_type_symbol
_atom_type_description
_atom_type_scat_dispersion_real
_atom_type_scat_dispersion_imag
_atom_type_scat_source
C C 0.0033 0.0016 'International Tables Vol C Tables 4.2.6.8 and 6.1.1.4'
H H 0.0000 0.0000 'International Tables Vol C Tables 4.2.6.8 and 6.1.1.4'
N N 0.0061 0.0033 'International Tables Vol C Tables 4.2.6.8 and 6.1.1.4'
O O 0.0106 0.0060 'International Tables Vol C Tables 4.2.6.8 and 6.1.1.4'
B B 0.0013 0.0007 'International Tables Vol C Tables 4.2.6.8 and 6.1.1.4'
Al Al 0.0645 0.0514 'International Tables Vol C Tables 4.2.6.8 and 6.1.1.4'

loop_
_geom_angle_atom_site_label_1
_geom_angle_atom_site_label_2
_geom_angle_atom_site_label_3
_geom_angle
_geom_angle_site_symmetry_1
_geom_angle_site_symmetry_3
O1 Al1 O2 109.25(9) . .
O1 Al1 O3 111.10(9) . .
O2 Al1 O3 106.40(9) . .
O1 Al1 O4 106.92(9) . .
O2 Al1 O4 111.67(8) . .
O3 Al1 O4 111.53(9) . .
B1 O1 Al1 155.31(16) . .
B2 O2 Al1 144.29(15) . .
B3 O3 Al1 140.38(18) 2_646 .
B4 O4 Al1 132.72(15) 2_545 .
B1 O5 B5 123.74(19) . 1_554
B4 O6 B1 121.40(19) . .
B4 O7 B5 123.56(19) . 1_554
B2 O8 B5 122.41(19) . .
B3 O9 B5 123.1(2) . .
B3 O10 B2 120.81(19) . .
O1 B1 O5 122.3(2) . .
O1 B1 O6 119.6(2) . .
O5 B1 O6 118.0(2) . .
O2 B2 O8 122.7(2) . .
O2 B2 O10 117.8(2) . .
O8 B2 O10 119.5(2) . .
O3 B3 O9 118.5(2) 2_656 .
O3 B3 O10 121.7(2) 2_656 .
O9 B3 O10 119.7(2) . .
O4 B4 O7 119.2(2) 2 .
O4 B4 O6 121.4(2) 2 .
O7 B4 O6 119.4(2) . .
O5 B5 O7 111.35(17) 1_556 1_556
O5 B5 O9 109.0(2) 1_556 .
O7 B5 O9 108.95(19) 1_556 .
O5 B5 O8 107.75(19) 1_556 .
O7 B5 O8 108.8(2) 1_556 .
O9 B5 O8 110.99(17) . .
C1 N1 H1 105.6(18) . .
C1 N1 H3 112(2) . .
H1 N1 H3 114(3) . .
C1 N1 H2 112(3) . .
H1 N1 H2 119(3) . .
H3 N1 H2 95(3) . .
C3 N2 C2 116.4(2) . .
C3 N2 H4 112.9(19) . .
C2 N2 H4 102(2) . .
C5 N3 H7 109.5 . .
C5 N3 H5 109.5 . .
H7 N3 H5 109.5 . .
C5 N3 H6 109.5 . .
H7 N3 H6 109.5 . .
H5 N3 H6 109.5 . .
N1 C1 C2 114.3(2) . .
N1 C1 H1B 103.9(19) . .
C2 C1 H1B 113.5(19) . .
N1 C1 H1A 110.1(19) . .
C2 C1 H1A 112.0(19) . .
H1B C1 H1A 102(3) . .
N2 C2 C1 114.4(2) . .
N2 C2 H2A 106.1(15) . .
C1 C2 H2A 108.5(15) . .
N2 C2 H2B 104.6(16) . .
C1 C2 H2B 111.9(17) . .
H2A C2 H2B 111(2) . .
N2 C3 C4 109.9(2) . .
N2 C3 H3B 106.2(16) . .
C4 C3 H3B 113.3(18) . .
N2 C3 H3A 106.0(19) . .
C4 C3 H3A 112.4(19) . .
H3B C3 H3A 109(3) . .
C3 C4 C5 110.7(2) . .
C3 C4 H4B 112.1(17) . .
C5 C4 H4B 112.4(16) . .
C3 C4 H4A 109.4(17) . .
C5 C4 H4A 109.7(16) . .
H4B C4 H4A 102(3) . .
N3 C5 C4 114.1(2) . .
N3 C5 H5B 107(2) . .
C4 C5 H5B 108.5(19) . .
N3 C5 H5A 107(2) . .
C4 C5 H5A 105.6(18) . .
H5B C5 H5A 114(3) . .

loop_
_geom_bond_atom_site_label_1
_geom_bond_atom_site_label_2
_geom_bond_distance
_geom_bond_site_symmetry_2
Al1 O1 1.7298(18) .
Al1 O2 1.7334(18) .
Al1 O3 1.7349(17) .
Al1 O4 1.7391(16) .
O1 B1 1.319(3) .
O2 B2 1.340(3) .
O3 B3 1.339(3) 2_646
O4 B4 1.337(3) 2_545
O5 B1 1.379(3) .
O5 B5 1.465(3) 1_554
O6 B4 1.392(3) .
O6 B1 1.396(3) .
O7 B4 1.365(3) .
O7 B5 1.465(3) 1_554
O8 B2 1.370(3) .
O8 B5 1.470(3) .
O9 B3 1.361(3) .
O9 B5 1.467(3) .
O10 B3 1.386(3) .
O10 B2 1.394(3) .
B3 O3 1.339(3) 2_656
B4 O4 1.337(3) 2
B5 O5 1.465(3) 1_556
B5 O7 1.465(3) 1_556
N1 C1 1.485(4) .
N1 H1 0.89(3) .
N1 H3 0.89(4) .
N1 H2 0.89(5) .
N2 C3 1.491(3) .
N2 C2 1.500(3) .
N2 H4 0.83(3) .
N3 C5 1.466(3) .
N3 H7 0.8900 .
N3 H5 0.8900 .
N3 H6 0.8900 .
C1 C2 1.516(4) .
C1 H1B 0.96(3) .
C1 H1A 1.01(3) .
C2 H2A 1.09(3) .
C2 H2B 0.94(3) .
C3 C4 1.511(4) .
C3 H3B 0.96(3) .
C3 H3A 0.87(3) .
C4 C5 1.527(3) .
C4 H4B 0.97(3) .
C4 H4A 0.94(3) .
C5 H5B 0.92(4) .
C5 H5A 1.04(4) .
